data_7030412
loop_
_publ_author_name
'Chang, John Yu-Chih'
'Stevenson, Ralph J.'
'Lu, Guo-Liang'
'Brothers, Penelope J.'
'Clark, George R.'
'Denny, William A.'
'Ware, David C.'

_publ_section_title
;
 Syntheses of 8-quinolinolatocobalt(III) complexes containing cyclen based
 auxiliary ligands as models for hypoxia-activated prodrugs.
;
_journal_issue 48
_journal_name_full 'Dalton transactions (Cambridge, England : 2003)'
_journal_page_first 11535
_journal_page_last 11550
_journal_paper_doi 10.1039/c0dt01142h
_journal_volume 39
_journal_year 2010
_chemical_formula_moiety 'C23 H36 Co N5 O7 S2, 2(H2 O)'
_chemical_formula_sum 'C23 H40 Co N5 O9 S2'
_chemical_formula_weight 653.65
_chemical_name_systematic
;
?
;
_space_group_IT_number 19
_symmetry_cell_setting orthorhombic
_symmetry_space_group_name_Hall 'P 2ac 2ab'
_symmetry_space_group_name_H-M 'P 21 21 21'
_atom_sites_solution_hydrogens mixed
_atom_sites_solution_primary direct
_atom_sites_solution_secondary difmap
_audit_creation_method SHELXL-97
_cell_angle_alpha 90.00
_cell_angle_beta 90.00
_cell_angle_gamma 90.00
_cell_formula_units_Z 4
_cell_length_a 10.0472(3)
_cell_length_b 11.1403(3)
_cell_length_c 24.8215(7)
_cell_measurement_reflns_used 8192
_cell_measurement_temperature 150(2)
_cell_measurement_theta_max 25.71
_cell_measurement_theta_min 1.64
_cell_volume 2778.24(14)
_computing_cell_refinement 'SAINT (Siemens, 1995)'
_computing_data_collection 'SMART (Siemens, 1995)'
_computing_data_reduction SAINT
_computing_molecular_graphics 'Ortep-III (Burnett & Johnson, 1996)'
_computing_publication_material 'SHELXTL (Sheldrick, 2008)'
_computing_structure_refinement 'SHELXL97 (Sheldrick, 2008)'
_computing_structure_solution 'SHELXS97 (Sheldrick, 2008)'
_diffrn_ambient_temperature 150(2)
_diffrn_measured_fraction_theta_full 0.998
_diffrn_measured_fraction_theta_max 0.998
_diffrn_measurement_device_type 'Siemens SMART CCD'
_diffrn_measurement_method 'Area detector \w scans'
_diffrn_radiation_monochromator graphite
_diffrn_radiation_source 'fine-focus sealed tube'
_diffrn_radiation_type MoK\a
_diffrn_radiation_wavelength 0.71073
_diffrn_reflns_av_R_equivalents 0.0242
_diffrn_reflns_av_sigmaI/netI 0.0222
_diffrn_reflns_limit_h_max 12
_diffrn_reflns_limit_h_min -12
_diffrn_reflns_limit_k_max 13
_diffrn_reflns_limit_k_min 0
_diffrn_reflns_limit_l_max 30
_diffrn_reflns_limit_l_min 0
_diffrn_reflns_number 25699
_diffrn_reflns_theta_full 25.71
_diffrn_reflns_theta_max 25.71
_diffrn_reflns_theta_min 1.64
_diffrn_standards_decay_% <2%
_diffrn_standards_interval_count 0
_diffrn_standards_interval_time 0
_diffrn_standards_number 0
_exptl_absorpt_coefficient_mu 0.828
_exptl_absorpt_correction_T_max 0.8928
_exptl_absorpt_correction_T_min 0.7069
_exptl_absorpt_correction_type multi-scan
_exptl_absorpt_process_details 'SADABS; Sheldrick, 1996'
_exptl_crystal_colour green
_exptl_crystal_density_diffrn 1.563
_exptl_crystal_density_method 'not measured'
_exptl_crystal_description needle
_exptl_crystal_F_000 1376
_exptl_crystal_size_max 0.45
_exptl_crystal_size_mid 0.24
_exptl_crystal_size_min 0.14
_refine_diff_density_max 0.524
_refine_diff_density_min -0.322
_refine_diff_density_rms 0.053
_refine_ls_abs_structure_details 'Flack H D (1983), Acta Cryst. A39, 876-881'
_refine_ls_abs_structure_Flack -0.001(9)
_refine_ls_extinction_method none
_refine_ls_goodness_of_fit_ref 1.074
_refine_ls_hydrogen_treatment mixed
_refine_ls_matrix_type full
_refine_ls_number_parameters 379
_refine_ls_number_reflns 5283
_refine_ls_number_restraints 0
_refine_ls_restrained_S_all 1.074
_refine_ls_R_factor_all 0.0256
_refine_ls_R_factor_gt 0.0237
_refine_ls_shift/su_max 0.002
_refine_ls_shift/su_mean 0.000
_refine_ls_structure_factor_coef Fsqd
_refine_ls_weighting_details 'calc w=1/[\s^2^(Fo^2^)+(0.0302P)^2^+1.1441P] where P=(Fo^2^+2Fc^2^)/3'
_refine_ls_weighting_scheme calc
_refine_ls_wR_factor_gt 0.0587
_refine_ls_wR_factor_ref 0.0598
_reflns_number_gt 5093
_reflns_number_total 5283
_reflns_threshold_expression I>2\s(I)
_cod_data_source_file c0dt01142h.txt
_cod_data_source_block jyc24a
_cod_original_sg_symbol_Hall p_2ab_2ac
_cod_original_sg_symbol_H-M P212121
_cod_database_code 7030412

loop_
_symmetry_equiv_pos_as_xyz
'x, y, z'
'-x+1/2, -y, z+1/2'
'-x, y+1/2, -z+1/2'
'x+1/2, -y+1/2, -z'

loop_
_atom_site_label
_atom_site_type_symbol
_atom_site_fract_x
_atom_site_fract_y
_atom_site_fract_z
_atom_site_U_iso_or_equiv
_atom_site_adp_type
_atom_site_occupancy
_atom_site_symmetry_multiplicity
_atom_site_calc_flag
_atom_site_refinement_flags
Co Co 0.78768(3) 0.90841(2) 0.880670(10) 0.01261(7) Uani 1 1 d .
S1 S 0.63181(6) 0.87466(5) 0.63879(2) 0.02652(13) Uani 1 1 d .
S2 S 1.33839(5) 0.99709(5) 0.96600(2) 0.02010(11) Uani 1 1 d .
O1 O 0.87064(14) 1.01380(12) 0.83119(6) 0.0176(3) Uani 1 1 d .
O2 O 0.49901(18) 0.83319(16) 0.62425(8) 0.0389(4) Uani 1 1 d .
O3 O 0.62856(19) 0.97555(14) 0.67603(7) 0.0334(4) Uani 1 1 d .
O4 O 0.7184(2) 0.89431(18) 0.59204(7) 0.0427(5) Uani 1 1 d .
O5 O 1.31630(18) 0.96786(17) 0.90943(7) 0.0369(4) Uani 1 1 d .
O6 O 1.32314(17) 0.89549(15) 1.00159(8) 0.0362(4) Uani 1 1 d .
O7 O 1.46775(15) 1.05672(15) 0.97353(7) 0.0303(4) Uani 1 1 d .
N1 N 0.66265(17) 0.83736(15) 0.82378(7) 0.0156(3) Uani 1 1 d .
N2 N 0.65427(18) 1.03279(15) 0.88648(7) 0.0165(3) Uani 1 1 d .
H2 H 0.592(3) 1.014(2) 0.9097(10) 0.020 Uiso 1 1 d .
N3 N 0.86818(16) 0.98698(15) 0.94698(6) 0.0150(3) Uani 1 1 d .
N4 N 0.70547(19) 0.79543(15) 0.93015(7) 0.0161(3) Uani 1 1 d .
H4 H 0.758(3) 0.733(2) 0.9322(10) 0.019 Uiso 1 1 d .
N5 N 0.94252(17) 0.80249(15) 0.86611(6) 0.0154(3) Uani 1 1 d .
C1 C 0.5500(2) 0.92626(18) 0.81425(8) 0.0186(4) Uani 1 1 d .
H1A H 0.5271 0.9284 0.7755 0.022 Uiso 1 1 calc R
H1B H 0.4699 0.9009 0.8346 0.022 Uiso 1 1 calc R
C2 C 0.5932(2) 1.04905(18) 0.83264(8) 0.0197(4) Uani 1 1 d .
H2A H 0.6586 1.0835 0.8071 0.024 Uiso 1 1 calc R
H2B H 0.5157 1.1038 0.8349 0.024 Uiso 1 1 calc R
C3 C 0.7210(2) 1.14228(18) 0.90773(8) 0.0201(4) Uani 1 1 d .
H3A H 0.6548 1.2054 0.9161 0.024 Uiso 1 1 calc R
H3B H 0.7853 1.1744 0.8811 0.024 Uiso 1 1 calc R
C4 C 0.7917(2) 1.10236(18) 0.95805(8) 0.0195(4) Uani 1 1 d .
H4A H 0.7261 1.0886 0.9872 0.023 Uiso 1 1 calc R
H4B H 0.8540 1.1658 0.9700 0.023 Uiso 1 1 calc R
C5 C 0.8426(2) 0.90048(19) 0.99247(8) 0.0179(4) Uani 1 1 d .
H5A H 0.8484 0.9430 1.0274 0.021 Uiso 1 1 calc R
H5B H 0.9104 0.8360 0.9921 0.021 Uiso 1 1 calc R
C6 C 0.7049(2) 0.84681(19) 0.98559(8) 0.0191(4) Uani 1 1 d .
H6A H 0.6885 0.7834 1.0128 0.023 Uiso 1 1 calc R
H6B H 0.6354 0.9093 0.9892 0.023 Uiso 1 1 calc R
C7 C 0.5782(2) 0.7494(2) 0.90749(8) 0.0194(4) Uani 1 1 d .
H7A H 0.5067 0.8100 0.9111 0.023 Uiso 1 1 calc R
H7B H 0.5503 0.6751 0.9262 0.023 Uiso 1 1 calc R
C8 C 0.6081(2) 0.72459(18) 0.84848(8) 0.0182(4) Uani 1 1 d .
H8A H 0.6740 0.6589 0.8453 0.022 Uiso 1 1 calc R
H8B H 0.5258 0.7000 0.8295 0.022 Uiso 1 1 calc R
C9 C 0.7297(2) 0.81077(19) 0.77121(8) 0.0176(4) Uani 1 1 d .
H9A H 0.8129 0.7661 0.7787 0.021 Uiso 1 1 calc R
H9B H 0.7549 0.8879 0.7542 0.021 Uiso 1 1 calc R
C10 C 0.6472(2) 0.73837(18) 0.73073(8) 0.0185(4) Uani 1 1 d .
H10A H 0.5540 0.7671 0.7309 0.022 Uiso 1 1 calc R
H10B H 0.6475 0.6525 0.7410 0.022 Uiso 1 1 calc R
C11 C 0.7075(2) 0.75356(19) 0.67412(8) 0.0220(4) Uani 1 1 d .
H11A H 0.6951 0.6784 0.6534 0.026 Uiso 1 1 calc R
H11B H 0.8043 0.7686 0.6773 0.026 Uiso 1 1 calc R
C12 C 1.0136(2) 1.01517(19) 0.94176(8) 0.0170(4) Uani 1 1 d .
H12A H 1.0250 1.0778 0.9139 0.020 Uiso 1 1 calc R
H12B H 1.0607 0.9423 0.9292 0.020 Uiso 1 1 calc R
C13 C 1.0786(2) 1.05850(19) 0.99397(8) 0.0193(4) Uani 1 1 d .
H13A H 1.0229 1.1225 1.0100 0.023 Uiso 1 1 calc R
H13B H 1.0821 0.9910 1.0199 0.023 Uiso 1 1 calc R
C14 C 1.2190(2) 1.10674(18) 0.98522(8) 0.0181(4) Uani 1 1 d .
H14A H 1.2494 1.1454 1.0190 0.022 Uiso 1 1 calc R
H14B H 1.2157 1.1695 0.9570 0.022 Uiso 1 1 calc R
C15 C 0.9804(2) 0.69663(18) 0.88587(9) 0.0204(4) Uani 1 1 d .
H15 H 0.9271 0.6591 0.9126 0.024 Uiso 1 1 calc R
C16 C 1.0977(2) 0.6384(2) 0.86823(9) 0.0273(5) Uani 1 1 d .
H16 H 1.1236 0.5645 0.8842 0.033 Uiso 1 1 calc R
C17 C 1.1737(2) 0.6875(2) 0.82867(10) 0.0284(5) Uani 1 1 d .
H17 H 1.2510 0.6468 0.8164 0.034 Uiso 1 1 calc R
C18 C 1.1376(2) 0.7989(2) 0.80582(9) 0.0226(5) Uani 1 1 d .
C19 C 1.2048(3) 0.8563(2) 0.76329(9) 0.0315(5) Uani 1 1 d .
H19 H 1.2810 0.8200 0.7475 0.038 Uiso 1 1 calc R
C20 C 1.1597(3) 0.9650(2) 0.74466(9) 0.0315(6) Uani 1 1 d .
H20 H 1.2052 1.0023 0.7156 0.038 Uiso 1 1 calc R
C21 C 1.0485(2) 1.0227(2) 0.76721(9) 0.0263(5) Uani 1 1 d .
H21 H 1.0214 1.0991 0.7542 0.032 Uiso 1 1 calc R
C22 C 0.9790(2) 0.96790(18) 0.80832(8) 0.0180(4) Uani 1 1 d .
C23 C 1.0217(2) 0.85435(18) 0.82715(8) 0.0166(4) Uani 1 1 d .
O8 O 0.2572(2) 0.97505(17) 0.61749(9) 0.0445(5) Uani 1 1 d .
H8C H 0.336(3) 0.921(3) 0.6200(13) 0.053 Uiso 1 1 d .
H8D H 0.189(3) 0.922(3) 0.6090(13) 0.053 Uiso 1 1 d .
O9 O 1.4956(2) 1.1540(2) 1.07816(9) 0.0490(5) Uani 1 1 d .
H9C H 1.502(3) 1.118(3) 1.0393(14) 0.059 Uiso 1 1 d .
H9D H 1.592(4) 1.154(3) 1.0852(14) 0.059 Uiso 1 1 d .

loop_
_atom_site_aniso_label
_atom_site_aniso_U_11
_atom_site_aniso_U_22
_atom_site_aniso_U_33
_atom_site_aniso_U_23
_atom_site_aniso_U_13
_atom_site_aniso_U_12
Co 0.01172(12) 0.01338(12) 0.01275(12) 0.00077(10) -0.00044(10) 0.00172(11)
S1 0.0322(3) 0.0267(3) 0.0206(3) 0.0048(2) -0.0072(2) -0.0136(2)
S2 0.0151(2) 0.0204(2) 0.0248(3) -0.0020(2) -0.0001(2) 0.0034(2)
O1 0.0150(7) 0.0167(7) 0.0210(7) 0.0031(6) 0.0014(6) 0.0004(6)
O2 0.0366(10) 0.0342(9) 0.0457(11) 0.0082(9) -0.0201(9) -0.0131(8)
O3 0.0427(11) 0.0231(8) 0.0344(9) 0.0028(7) -0.0087(8) -0.0091(8)
O4 0.0548(12) 0.0494(11) 0.0239(8) 0.0079(8) 0.0015(9) -0.0199(11)
O5 0.0317(10) 0.0500(11) 0.0291(9) -0.0162(8) -0.0011(7) 0.0119(8)
O6 0.0364(10) 0.0254(8) 0.0468(10) 0.0096(8) 0.0034(8) 0.0063(8)
O7 0.0150(8) 0.0359(9) 0.0400(10) -0.0054(7) 0.0019(7) -0.0005(7)
N1 0.0163(8) 0.0167(8) 0.0139(8) 0.0011(7) -0.0001(7) 0.0009(7)
N2 0.0154(8) 0.0169(8) 0.0173(8) -0.0015(7) -0.0013(7) 0.0023(7)
N3 0.0125(9) 0.0163(8) 0.0161(8) -0.0001(7) -0.0008(6) 0.0027(7)
N4 0.0144(8) 0.0184(8) 0.0156(8) 0.0012(7) -0.0001(7) 0.0012(8)
N5 0.0150(8) 0.0169(8) 0.0143(8) -0.0024(6) -0.0018(7) 0.0015(7)
C1 0.0158(10) 0.0220(11) 0.0181(10) 0.0001(8) -0.0041(8) 0.0032(8)
C2 0.0197(11) 0.0200(10) 0.0194(10) 0.0017(8) -0.0069(9) 0.0064(8)
C3 0.0200(10) 0.0156(9) 0.0248(10) -0.0036(8) -0.0037(10) 0.0044(9)
C4 0.0178(10) 0.0169(9) 0.0239(10) -0.0056(8) -0.0025(9) 0.0048(10)
C5 0.0191(10) 0.0228(10) 0.0117(9) 0.0018(8) -0.0013(8) 0.0042(9)
C6 0.0187(10) 0.0248(10) 0.0139(9) 0.0014(8) 0.0046(8) 0.0006(9)
C7 0.0161(10) 0.0229(11) 0.0191(10) 0.0006(8) 0.0010(9) -0.0035(8)
C8 0.0173(10) 0.0194(10) 0.0180(10) 0.0013(8) 0.0000(8) -0.0029(8)
C9 0.0163(10) 0.0213(10) 0.0152(9) -0.0017(8) 0.0010(8) -0.0008(8)
C10 0.0190(10) 0.0186(10) 0.0178(10) -0.0006(8) -0.0005(9) -0.0035(8)
C11 0.0219(11) 0.0263(10) 0.0179(10) -0.0041(8) -0.0006(10) -0.0069(10)
C12 0.0136(10) 0.0209(10) 0.0163(9) -0.0012(8) -0.0018(8) 0.0012(8)
C13 0.0150(10) 0.0258(11) 0.0169(10) -0.0038(8) -0.0021(8) 0.0017(8)
C14 0.0164(10) 0.0172(9) 0.0208(9) -0.0031(8) -0.0013(8) 0.0014(9)
C15 0.0213(10) 0.0188(10) 0.0209(10) 0.0001(9) -0.0025(9) 0.0026(8)
C16 0.0283(12) 0.0206(10) 0.0331(13) -0.0016(9) -0.0060(10) 0.0087(9)
C17 0.0196(12) 0.0286(12) 0.0369(13) -0.0109(11) -0.0001(10) 0.0077(9)
C18 0.0162(11) 0.0271(11) 0.0245(11) -0.0098(9) -0.0015(9) -0.0018(9)
C19 0.0223(12) 0.0413(13) 0.0308(12) -0.0126(10) 0.0090(10) -0.0044(11)
C20 0.0293(13) 0.0407(14) 0.0246(12) -0.0029(10) 0.0098(10) -0.0131(11)
C21 0.0245(12) 0.0293(12) 0.0251(11) 0.0026(9) 0.0014(9) -0.0067(9)
C22 0.0179(11) 0.0194(10) 0.0165(9) -0.0010(8) -0.0022(8) -0.0040(8)
C23 0.0140(10) 0.0210(10) 0.0149(9) -0.0042(8) -0.0007(8) -0.0019(8)
O8 0.0504(12) 0.0407(11) 0.0425(10) -0.0075(9) 0.0056(10) -0.0035(9)
O9 0.0531(13) 0.0509(12) 0.0431(11) -0.0038(10) -0.0065(10) 0.0070(11)

loop_
_atom_type_symbol
_atom_type_description
_atom_type_scat_dispersion_real
_atom_type_scat_dispersion_imag
_atom_type_scat_source
C C 0.0033 0.0016 'International Tables Vol C Tables 4.2.6.8 and 6.1.1.4'
H H 0.0000 0.0000 'International Tables Vol C Tables 4.2.6.8 and 6.1.1.4'
N N 0.0061 0.0033 'International Tables Vol C Tables 4.2.6.8 and 6.1.1.4'
O O 0.0106 0.0060 'International Tables Vol C Tables 4.2.6.8 and 6.1.1.4'
S S 0.1246 0.1234 'International Tables Vol C Tables 4.2.6.8 and 6.1.1.4'
Co Co 0.3494 0.9721 'International Tables Vol C Tables 4.2.6.8 and 6.1.1.4'

loop_
_geom_angle_atom_site_label_1
_geom_angle_atom_site_label_2
_geom_angle_atom_site_label_3
_geom_angle
O1 Co N2 84.79(7)
O1 Co N4 177.95(7)
N2 Co N4 97.03(8)
O1 Co N5 84.57(6)
N2 Co N5 169.32(7)
N4 Co N5 93.62(7)
O1 Co N3 94.77(7)
N2 Co N3 84.66(7)
N4 Co N3 86.34(7)
N5 Co N3 95.25(7)
O1 Co N1 93.58(6)
N2 Co N1 84.45(7)
N4 Co N1 85.69(7)
N5 Co N1 97.20(7)
N3 Co N1 165.61(7)
O3 S1 O2 112.43(12)
O3 S1 O4 113.61(11)
O2 S1 O4 113.23(11)
O3 S1 C11 106.37(10)
O2 S1 C11 105.84(10)
O4 S1 C11 104.45(12)
O6 S2 O5 113.44(12)
O6 S2 O7 111.70(11)
O5 S2 O7 110.95(11)
O6 S2 C14 107.63(10)
O5 S2 C14 108.02(10)
O7 S2 C14 104.58(10)
C22 O1 Co 113.52(13)
C9 N1 C8 110.75(15)
C9 N1 C1 109.13(15)
C8 N1 C1 109.65(16)
C9 N1 Co 113.65(13)
C8 N1 Co 105.39(12)
C1 N1 Co 108.15(12)
C2 N2 C3 113.96(16)
C2 N2 Co 107.91(12)
C3 N2 Co 107.54(13)
C2 N2 H2 109.3(16)
C3 N2 H2 106.4(16)
Co N2 H2 111.8(16)
C12 N3 C5 111.40(15)
C12 N3 C4 109.29(16)
C5 N3 C4 108.58(15)
C12 N3 Co 114.08(12)
C5 N3 Co 105.29(12)
C4 N3 Co 107.99(12)
C7 N4 C6 118.54(17)
C7 N4 Co 110.46(13)
C6 N4 Co 109.67(13)
C7 N4 H4 105.7(16)
C6 N4 H4 104.6(16)
Co N4 H4 107.1(16)
C15 N5 C23 117.64(18)
C15 N5 Co 133.06(15)
C23 N5 Co 109.31(13)
C2 C1 N1 109.22(16)
C2 C1 H1A 109.8
N1 C1 H1A 109.8
C2 C1 H1B 109.8
N1 C1 H1B 109.8
H1A C1 H1B 108.3
N2 C2 C1 106.36(16)
N2 C2 H2A 110.5
C1 C2 H2A 110.5
N2 C2 H2B 110.5
C1 C2 H2B 110.5
H2A C2 H2B 108.6
N2 C3 C4 105.35(16)
N2 C3 H3A 110.7
C4 C3 H3A 110.7
N2 C3 H3B 110.7
C4 C3 H3B 110.7
H3A C3 H3B 108.8
C3 C4 N3 109.75(15)
C3 C4 H4A 109.7
N3 C4 H4A 109.7
C3 C4 H4B 109.7
N3 C4 H4B 109.7
H4A C4 H4B 108.2
N3 C5 C6 108.87(15)
N3 C5 H5A 109.9
C6 C5 H5A 109.9
N3 C5 H5B 109.9
C6 C5 H5B 109.9
H5A C5 H5B 108.3
N4 C6 C5 104.57(16)
N4 C6 H6A 110.8
C5 C6 H6A 110.8
N4 C6 H6B 110.8
C5 C6 H6B 110.8
H6A C6 H6B 108.9
N4 C7 C8 104.89(17)
N4 C7 H7A 110.8
C8 C7 H7A 110.8
N4 C7 H7B 110.8
C8 C7 H7B 110.8
H7A C7 H7B 108.8
N1 C8 C7 108.25(17)
N1 C8 H8A 110.0
C7 C8 H8A 110.0
N1 C8 H8B 110.0
C7 C8 H8B 110.0
H8A C8 H8B 108.4
N1 C9 C10 115.62(17)
N1 C9 H9A 108.4
C10 C9 H9A 108.4
N1 C9 H9B 108.4
C10 C9 H9B 108.4
H9A C9 H9B 107.4
C9 C10 C11 109.16(17)
C9 C10 H10A 109.8
C11 C10 H10A 109.8
C9 C10 H10B 109.8
C11 C10 H10B 109.8
H10A C10 H10B 108.3
C10 C11 S1 111.42(16)
C10 C11 H11A 109.3
S1 C11 H11A 109.3
C10 C11 H11B 109.3
S1 C11 H11B 109.3
H11A C11 H11B 108.0
N3 C12 C13 114.14(16)
N3 C12 H12A 108.7
C13 C12 H12A 108.7
N3 C12 H12B 108.7
C13 C12 H12B 108.7
H12A C12 H12B 107.6
C14 C13 C12 112.69(17)
C14 C13 H13A 109.1
C12 C13 H13A 109.1
C14 C13 H13B 109.1
C12 C13 H13B 109.1
H13A C13 H13B 107.8
C13 C14 S2 114.86(14)
C13 C14 H14A 108.6
S2 C14 H14A 108.6
C13 C14 H14B 108.6
S2 C14 H14B 108.6
H14A C14 H14B 107.5
N5 C15 C16 122.0(2)
N5 C15 H15 119.0
C16 C15 H15 119.0
C17 C16 C15 120.5(2)
C17 C16 H16 119.8
C15 C16 H16 119.8
C16 C17 C18 120.0(2)
C16 C17 H17 120.0
C18 C17 H17 120.0
C19 C18 C17 125.3(2)
C19 C18 C23 118.4(2)
C17 C18 C23 116.3(2)
C20 C19 C18 119.7(2)
C20 C19 H19 120.1
C18 C19 H19 120.1
C19 C20 C21 122.1(2)
C19 C20 H20 118.9
C21 C20 H20 118.9
C22 C21 C20 119.6(2)
C22 C21 H21 120.2
C20 C21 H21 120.2
O1 C22 C21 124.0(2)
O1 C22 C23 116.79(18)
C21 C22 C23 119.1(2)
N5 C23 C22 115.55(18)
N5 C23 C18 123.51(19)
C22 C23 C18 120.9(2)
H8C O8 H8D 103(3)
H9C O9 H9D 96(3)

loop_
_geom_bond_atom_site_label_1
_geom_bond_atom_site_label_2
_geom_bond_distance
Co O1 1.8925(14)
Co N2 1.9332(17)
Co N4 1.9429(17)
Co N5 1.9858(17)
Co N3 2.0321(17)
Co N1 2.0491(17)
S1 O3 1.4557(18)
S1 O2 1.4574(18)
S1 O4 1.4667(19)
S1 C11 1.780(2)
S2 O6 1.4441(18)
S2 O5 1.4583(17)
S2 O7 1.4716(17)
S2 C14 1.777(2)
O1 C22 1.330(3)
N1 C9 1.498(2)
N1 C8 1.501(3)
N1 C1 1.523(3)
N2 C2 1.482(3)
N2 C3 1.489(3)
N2 H2 0.87(3)
N3 C12 1.500(3)
N3 C5 1.506(3)
N3 C4 1.523(2)
N4 C7 1.488(3)
N4 C6 1.490(2)
N4 H4 0.87(3)
N5 C15 1.333(3)
N5 C23 1.379(3)
C1 C2 1.506(3)
C1 H1A 0.9900
C1 H1B 0.9900
C2 H2A 0.9900
C2 H2B 0.9900
C3 C4 1.504(3)
C3 H3A 0.9900
C3 H3B 0.9900
C4 H4A 0.9900
C4 H4B 0.9900
C5 C6 1.517(3)
C5 H5A 0.9900
C5 H5B 0.9900
C6 H6A 0.9900
C6 H6B 0.9900
C7 C8 1.521(3)
C7 H7A 0.9900
C7 H7B 0.9900
C8 H8A 0.9900
C8 H8B 0.9900
C9 C10 1.532(3)
C9 H9A 0.9900
C9 H9B 0.9900
C10 C11 1.539(3)
C10 H10A 0.9900
C10 H10B 0.9900
C11 H11A 0.9900
C11 H11B 0.9900
C12 C13 1.529(3)
C12 H12A 0.9900
C12 H12B 0.9900
C13 C14 1.526(3)
C13 H13A 0.9900
C13 H13B 0.9900
C14 H14A 0.9900
C14 H14B 0.9900
C15 C16 1.414(3)
C15 H15 0.9500
C16 C17 1.358(3)
C16 H16 0.9500
C17 C18 1.412(3)
C17 H17 0.9500
C18 C19 1.406(3)
C18 C23 1.420(3)
C19 C20 1.373(4)
C19 H19 0.9500
C20 C21 1.406(3)
C20 H20 0.9500
C21 C22 1.379(3)
C21 H21 0.9500
C22 C23 1.415(3)
O8 H8C 0.99(3)
O8 H8D 0.93(4)
O9 H9C 1.05(3)
O9 H9D 0.98(4)

loop_
_geom_hbond_atom_site_label_D
_geom_hbond_atom_site_label_H
_geom_hbond_atom_site_label_A
_geom_hbond_distance_DH
_geom_hbond_distance_HA
_geom_hbond_distance_DA
_geom_hbond_angle_DHA
_geom_hbond_site_symmetry_A
N2 H2 O7 0.87(3) 2.07(3) 2.873(2) 152(2) 1_455
N4 H4 O6 0.87(3) 2.28(2) 2.965(2) 136(2) 4_467
O8 H8C O2 0.99(3) 1.91(3) 2.904(3) 174(3) .
O8 H8D O9 0.93(4) 2.17(4) 3.077(3) 163(3) 2_674
O9 H9C O7 1.05(3) 1.80(4) 2.828(3) 165(3) .
O9 H9D O4 0.98(4) 1.99(4) 2.943(3) 163(3) 2_775
